data_4332115
loop_
_publ_author_name
'Ovcharenko, Victor'
'Fursova, Elena'
'Romanenko, Galina'
'Eremenko, Igor'
'Tretyakov, Evgeny'
'Ikorskii, Vladimir'

_publ_section_title
;
 Synthesis, Structure, and Magnetic Properties of (6&#x2212;9)-Nuclear
 Ni(II) Trimethylacetates and Their Heterospin Complexes with Nitroxides
;
_journal_issue 14
_journal_name_full 'Inorganic Chemistry'
_journal_page_first 5338
_journal_page_last 5350
_journal_paper_doi 10.1021/ic0522028
_journal_volume 45
_journal_year 2006
_chemical_formula_sum 'C60 H116 Ni6 O28'
_chemical_formula_weight 1637.79
_chemical_name_systematic
; 
 ? 
;
_space_group_IT_number 11
_symmetry_cell_setting monoclinic
_symmetry_space_group_name_Hall '-P 2yb'
_symmetry_space_group_name_H-M 'P 1 21/m 1'
_atom_sites_solution_hydrogens geom
_atom_sites_solution_primary direct
_atom_sites_solution_secondary difmap
_audit_creation_method SHELXL-97
_cell_angle_alpha 90.00
_cell_angle_beta 90.481(2)
_cell_angle_gamma 90.00
_cell_formula_units_Z 2
_cell_length_a 13.825(2)
_cell_length_b 23.858(3)
_cell_length_c 14.466(2)
_cell_measurement_reflns_used 3822
_cell_measurement_temperature 240(2)
_cell_measurement_theta_max 22.58
_cell_measurement_theta_min 2.21
_cell_volume 4771.3(11)
_computing_cell_refinement 'Bruker SMART'
_computing_data_collection 'Bruker SMART'
_computing_data_reduction 'Bruker SAINT'
_computing_molecular_graphics 'Bruker SHELXTL'
_computing_publication_material 'Bruker SHELXTL'
_computing_structure_refinement 'SHELXL-97 (Sheldrick, 1997)'
_computing_structure_solution 'SHELXS-97 (Sheldrick, 1990)'
_diffrn_ambient_temperature 240(2)
_diffrn_measured_fraction_theta_full 0.988
_diffrn_measured_fraction_theta_max 0.988
_diffrn_measurement_device_type 'CCD area detector'
_diffrn_measurement_method 'phi and omega scans'
_diffrn_radiation_monochromator graphite
_diffrn_radiation_source 'fine-focus sealed tube'
_diffrn_radiation_type MoK\a
_diffrn_radiation_wavelength 0.71073
_diffrn_reflns_av_R_equivalents 0.0918
_diffrn_reflns_av_sigmaI/netI 0.0948
_diffrn_reflns_limit_h_max 15
_diffrn_reflns_limit_h_min -15
_diffrn_reflns_limit_k_max 26
_diffrn_reflns_limit_k_min -15
_diffrn_reflns_limit_l_max 16
_diffrn_reflns_limit_l_min -15
_diffrn_reflns_number 20583
_diffrn_reflns_theta_full 23.36
_diffrn_reflns_theta_max 23.36
_diffrn_reflns_theta_min 1.65
_exptl_absorpt_coefficient_mu 1.219
_exptl_absorpt_correction_type none
_exptl_crystal_density_diffrn 1.140
_exptl_crystal_density_meas 0
_exptl_crystal_density_method 'not measured'
_exptl_crystal_F_000 1736
_exptl_crystal_size_max 240.00
_exptl_crystal_size_mid 0.00
_exptl_crystal_size_min 0.00
_refine_diff_density_max 1.080
_refine_diff_density_min -0.559
_refine_diff_density_rms 0.121
_refine_ls_extinction_coef 0.0032(6)
_refine_ls_extinction_expression Fc^*^=kFc[1+0.001xFc^2^\l^3^/sin(2\q)]^-1/4^
_refine_ls_extinction_method SHELXL
_refine_ls_goodness_of_fit_ref 0.800
_refine_ls_hydrogen_treatment mixed
_refine_ls_matrix_type full
_refine_ls_number_parameters 514
_refine_ls_number_reflns 7058
_refine_ls_number_restraints 0
_refine_ls_restrained_S_all 0.800
_refine_ls_R_factor_all 0.0939
_refine_ls_R_factor_gt 0.0644
_refine_ls_shift/su_max 7.547
_refine_ls_shift/su_mean 0.092
_refine_ls_structure_factor_coef Fsqd
_refine_ls_weighting_details 'calc w=1/[\s^2^(Fo^2^)+(0.1735P)^2^+2.9006P] where P=(Fo^2^+2Fc^2^)/3'
_refine_ls_weighting_scheme calc
_refine_ls_wR_factor_gt 0.1905
_refine_ls_wR_factor_ref 0.2143
_reflns_number_gt 4695
_reflns_number_total 7058
_reflns_threshold_expression >2sigma(I)
_cod_data_source_file ic0522028sup1.cif
_cod_data_source_block ni6
_cod_depositor_comments
;
The following automatic conversions were performed:

'_symmetry_cell_setting' value 'Monoclinic' changed to 'monoclinic'
according to /home/saulius/struct/CIF-dictionaries/cif_core.dic
dictionary named 'cif_core.dic' version 2.4.2 from 2011-04-26.

Automatic conversion script
Id: cif_fix_values 1891 2012-01-12 08:04:46Z andrius 
;
_cod_original_cell_volume 4771.5(12)
_cod_original_sg_symbol_H-M P2(1)/m
_cod_database_code 4332115

loop_
_symmetry_equiv_pos_as_xyz
'x, y, z'
'-x, y+1/2, -z'
'-x, -y, -z'
'x, -y-1/2, z'

loop_
_atom_site_label
_atom_site_type_symbol
_atom_site_fract_x
_atom_site_fract_y
_atom_site_fract_z
_atom_site_U_iso_or_equiv
_atom_site_adp_type
_atom_site_occupancy
_atom_site_symmetry_multiplicity
_atom_site_calc_flag
_atom_site_refinement_flags
Ni1 Ni 0.52331(6) 0.18641(3) 0.73787(6) 0.0363(3) Uani 1 1 d .
Ni2 Ni 0.31674(6) 0.19342(3) 0.78258(5) 0.0350(3) Uani 1 1 d .
Ni3 Ni 0.40710(6) 0.18610(3) 0.96864(5) 0.0373(3) Uani 1 1 d .
O1 O 0.3262(4) 0.2500 0.9013(4) 0.0349(14) Uani 1 2 d S
O2 O 0.4196(4) 0.2500 0.7178(4) 0.0347(14) Uani 1 2 d S
O3 O 0.4375(3) 0.15939(17) 0.8410(3) 0.0367(10) Uani 1 1 d .
O11 O 0.5155(5) 0.2500 0.9647(4) 0.0408(15) Uani 1 2 d S
O12 O 0.5864(4) 0.2500 0.8233(4) 0.0401(15) Uani 1 2 d S
C11 C 0.5916(8) 0.2500 0.9121(8) 0.050(3) Uani 1 2 d S
C12 C 0.6913(8) 0.2500 0.9582(9) 0.067(3) Uani 1 2 d S
C13 C 0.7696(14) 0.2500 0.8712(18) 0.165(9) Uani 1 2 d S
H13A H 0.8344 0.2500 0.8955 0.12(5) Uiso 1 2 calc SR
H13B H 0.7597 0.2829 0.8340 1(4) Uiso 0.50 1 calc PR
H13C H 0.7597 0.2171 0.8340 0.9(3) Uiso 0.50 1 calc PR
C14 C 0.7069(13) 0.1981(7) 1.001(2) 0.220(12) Uani 1 1 d .
H14A H 0.6630 0.1941 1.0520 0.5(3) Uiso 1 1 calc R
H14B H 0.7723 0.1963 1.0241 0.14(5) Uiso 1 1 calc R
H14C H 0.6961 0.1685 0.9576 0.28(11) Uiso 1 1 calc R
O21 O 0.2194(4) 0.2500 0.7303(4) 0.0400(15) Uani 1 2 d S
C21 C 0.2041(8) 0.2500 0.6387(9) 0.064(3) Uani 1 2 d S
O22 O 0.2743(6) 0.2500 0.5796(6) 0.071(2) Uani 1 2 d S
C22 C 0.1003(8) 0.2500 0.6096(8) 0.067(3) Uani 1 2 d S
C24 C 0.0908(12) 0.2500 0.5023(10) 0.116(6) Uani 1 2 d S
H24A H 0.1208 0.2830 0.4779 0.2(3) Uiso 0.50 1 calc PR
H24B H 0.0236 0.2496 0.4850 0.06(3) Uiso 1 2 calc SR
H24C H 0.1220 0.2173 0.4779 0.12(9) Uiso 0.50 1 calc PR
C25 C 0.0535(6) 0.1969(4) 0.6478(8) 0.081(3) Uani 1 1 d .
H25A H 0.0569 0.1975 0.7141 0.29(10) Uiso 1 1 calc R
H25B H 0.0873 0.1646 0.6251 0.07(3) Uiso 1 1 calc R
H25C H -0.0130 0.1953 0.6282 0.10(3) Uiso 1 1 calc R
O31 O 0.3058(3) 0.14095(19) 0.6748(3) 0.0480(12) Uani 1 1 d .
C31 C 0.3730(5) 0.1201(3) 0.6297(4) 0.0418(16) Uani 1 1 d .
O32 O 0.4621(3) 0.12819(19) 0.6503(3) 0.0487(12) Uani 1 1 d .
C32 C 0.3483(5) 0.0834(3) 0.5470(5) 0.0504(18) Uani 1 1 d .
C33 C 0.2466(9) 0.0937(6) 0.5165(10) 0.131(5) Uani 1 1 d .
H33A H 0.2035 0.0850 0.5662 0.15(6) Uiso 1 1 calc R
H33B H 0.2317 0.0704 0.4643 0.049(19) Uiso 1 1 calc R
H33C H 0.2392 0.1324 0.4996 0.20(8) Uiso 1 1 calc R
C34 C 0.3683(15) 0.0240(5) 0.5743(11) 0.146(6) Uani 1 1 d .
H34A H 0.3245 0.0130 0.6222 0.28(12) Uiso 1 1 calc R
H34B H 0.4337 0.0209 0.5966 0.29(12) Uiso 1 1 calc R
H34C H 0.3595 0.0000 0.5216 0.08(2) Uiso 1 1 calc R
C35 C 0.4180(13) 0.1002(7) 0.4669(8) 0.143(6) Uani 1 1 d .
H35A H 0.4048 0.0773 0.4138 0.15(5) Uiso 1 1 calc R
H35B H 0.4838 0.0947 0.4866 0.25(10) Uiso 1 1 calc R
H35C H 0.4083 0.1389 0.4513 2(2) Uiso 1 1 calc R
O41 O 0.4975(3) 0.1237(2) 1.0278(3) 0.0490(12) Uani 1 1 d .
C41 C 0.4761(5) 0.0878(3) 1.0846(5) 0.0501(18) Uani 1 1 d .
O42 O 0.3857(4) 0.0728(2) 1.1003(4) 0.0761(17) Uani 1 1 d .
H42 H 0.3493 0.0905 1.0662 0.11(4) Uiso 1 1 calc R
C42 C 0.5509(6) 0.0573(3) 1.1435(5) 0.057(2) Uani 1 1 d .
C43 C 0.5684(11) 0.0930(5) 1.2275(9) 0.114(4) Uani 1 1 d .
H43A H 0.5902 0.1294 1.2086 0.17(6) Uiso 1 1 calc R
H43B H 0.6167 0.0758 1.2661 0.11(4) Uiso 1 1 calc R
H43C H 0.5093 0.0968 1.2613 0.15(6) Uiso 1 1 calc R
C44 C 0.5159(8) -0.0010(4) 1.1692(9) 0.107(4) Uani 1 1 d .
H44A H 0.5647 -0.0197 1.2053 0.042(17) Uiso 1 1 calc R
H44B H 0.5032 -0.0222 1.1139 0.24(9) Uiso 1 1 calc R
H44C H 0.4576 0.0019 1.2045 2.0(18) Uiso 1 1 calc R
C45 C 0.6423(8) 0.0513(7) 1.0899(11) 0.134(5) Uani 1 1 d .
H45A H 0.6661 0.0878 1.0737 0.12(4) Uiso 1 1 calc R
H45B H 0.6296 0.0302 1.0346 0.32(14) Uiso 1 1 calc R
H45C H 0.6898 0.0321 1.1269 0.13(4) Uiso 1 1 calc R
O51 O 0.2127(3) 0.1505(2) 0.8468(3) 0.0522(13) Uani 1 1 d .
C51 C 0.2195(5) 0.1280(3) 0.9240(5) 0.0454(17) Uani 1 1 d .
O52 O 0.2936(3) 0.13035(19) 0.9763(3) 0.0473(12) Uani 1 1 d .
C52 C 0.1294(6) 0.0969(4) 0.9586(6) 0.073(3) Uani 1 1 d .
C53 C 0.1432(10) 0.0720(8) 1.0529(11) 0.185(9) Uani 1 1 d .
H53A H 0.1952 0.0454 1.0517 0.24(9) Uiso 1 1 calc R
H53B H 0.0848 0.0535 1.0713 0.13(4) Uiso 1 1 calc R
H53C H 0.1583 0.1012 1.0963 2(2) Uiso 1 1 calc R
C54 C 0.0468(9) 0.1410(8) 0.9671(14) 0.203(10) Uani 1 1 d .
H54A H -0.0112 0.1228 0.9874 0.22(7) Uiso 1 1 calc R
H54B H 0.0354 0.1581 0.9079 0.12(4) Uiso 1 1 calc R
H54C H 0.0654 0.1692 1.0110 2(2) Uiso 1 1 calc R
C55 C 0.0970(11) 0.0559(8) 0.8835(13) 0.182(8) Uani 1 1 d .
H55A H 0.1428 0.0258 0.8794 2(2) Uiso 1 1 calc R
H55B H 0.0932 0.0751 0.8253 0.22(10) Uiso 1 1 calc R
H55C H 0.0346 0.0411 0.8987 0.14(4) Uiso 1 1 calc R
O61 O 0.6302(3) 0.12722(18) 0.7718(3) 0.0436(11) Uani 1 1 d .
C61 C 0.6658(5) 0.0925(3) 0.7194(5) 0.0491(18) Uani 1 1 d .
O62 O 0.6247(4) 0.0754(2) 0.6424(4) 0.0646(15) Uani 1 1 d .
H62 H 0.5724 0.0911 0.6357 0.06(2) Uiso 1 1 calc R
C62 C 0.7647(5) 0.0652(3) 0.7389(6) 0.058(2) Uani 1 1 d .
C63 C 0.7845(8) 0.0684(6) 0.8420(8) 0.128(5) Uani 1 1 d .
H63A H 0.8456 0.0511 0.8557 0.11(3) Uiso 1 1 calc R
H63B H 0.7341 0.0492 0.8745 2(2) Uiso 1 1 calc R
H63C H 0.7862 0.1069 0.8609 0.21(7) Uiso 1 1 calc R
C64 C 0.8344(8) 0.0967(8) 0.6840(16) 0.186(9) Uani 1 1 d .
H64A H 0.8979 0.0814 0.6933 0.16(5) Uiso 1 1 calc R
H64B H 0.8341 0.1353 0.7029 0.16(6) Uiso 1 1 calc R
H64C H 0.8170 0.0943 0.6197 0.30(13) Uiso 1 1 calc R
C65 C 0.7633(8) 0.0033(4) 0.7138(10) 0.112(4) Uani 1 1 d .
H65A H 0.8254 -0.0129 0.7270 0.13(4) Uiso 1 1 calc R
H65B H 0.7487 -0.0008 0.6492 0.14(5) Uiso 1 1 calc R
H65C H 0.7148 -0.0155 0.7494 2(2) Uiso 1 1 calc R
O71 O 0.3707(4) 0.2032(2) 1.0984(3) 0.0583(14) Uani 1 1 d .
C71 C 0.3569(8) 0.2500 1.1360(7) 0.051(3) Uani 1 2 d S
C72 C 0.3227(11) 0.2500 1.2366(8) 0.076(4) Uani 1 2 d S
C74 C 0.4164(16) 0.2500 1.2965(10) 0.134(8) Uani 1 2 d S
H74A H 0.3997 0.2500 1.3607 0.32(17) Uiso 1 2 calc SR
H74B H 0.4538 0.2829 1.2828 2(4) Uiso 0.50 1 calc PR
H74C H 0.4538 0.2171 1.2828 0.13(9) Uiso 0.50 1 calc PR
C75 C 0.2676(17) 0.1987(8) 1.2560(10) 0.168(7) Uani 1 1 d .
H75A H 0.2102 0.1980 1.2183 0.28(13) Uiso 1 1 calc R
H75B H 0.2501 0.1981 1.3201 0.10(3) Uiso 1 1 calc R
H75C H 0.3067 0.1665 1.2424 0.22(9) Uiso 1 1 calc R
O81 O 0.6053(4) 0.2038(2) 0.6301(3) 0.0521(12) Uani 1 1 d .
C84 C 0.6591(12) 0.1965(6) 0.4478(8) 0.120(5) Uani 1 1 d .
H84A H 0.6937 0.1972 0.3905 0.16(5) Uiso 1 1 calc R
H84B H 0.5909 0.1947 0.4352 0.19(8) Uiso 1 1 calc R
H84C H 0.6784 0.1642 0.4830 0.45(18) Uiso 1 1 calc R
C82 C 0.6820(8) 0.2500 0.5033(7) 0.053(3) Uani 1 2 d S
C81 C 0.6264(6) 0.2500 0.5957(7) 0.043(2) Uani 1 2 d S
C85 C 0.7868(9) 0.2500 0.5257(12) 0.107(6) Uani 1 2 d S
H85A H 0.8026 0.2830 0.5606 0.06(6) Uiso 0.50 1 calc PR
H85B H 0.8232 0.2496 0.4695 0.06(3) Uiso 1 2 calc SR
H85C H 0.8024 0.2173 0.5616 0.4(3) Uiso 0.50 1 calc PR

loop_
_atom_site_aniso_label
_atom_site_aniso_U_11
_atom_site_aniso_U_22
_atom_site_aniso_U_33
_atom_site_aniso_U_23
_atom_site_aniso_U_13
_atom_site_aniso_U_12
Ni1 0.0386(5) 0.0358(5) 0.0343(5) -0.0019(3) -0.0015(4) 0.0013(3)
Ni2 0.0372(5) 0.0370(5) 0.0307(5) -0.0011(3) -0.0040(3) -0.0016(3)
Ni3 0.0455(5) 0.0363(5) 0.0302(5) 0.0028(3) -0.0037(4) -0.0009(4)
O1 0.038(3) 0.037(3) 0.029(3) 0.000 -0.008(3) 0.000
O2 0.028(3) 0.039(4) 0.037(4) 0.000 -0.002(3) 0.000
O3 0.043(2) 0.039(3) 0.028(2) 0.0000(18) -0.0036(19) 0.0017(19)
O11 0.052(4) 0.036(4) 0.034(4) 0.000 -0.004(3) 0.000
O12 0.044(4) 0.039(4) 0.038(4) 0.000 -0.002(3) 0.000
C11 0.060(7) 0.033(6) 0.058(7) 0.000 -0.011(6) 0.000
C12 0.058(7) 0.060(8) 0.084(9) 0.000 -0.036(7) 0.000
C13 0.061(13) 0.27(3) 0.17(2) 0.000 -0.008(13) 0.000
C14 0.124(13) 0.144(15) 0.39(3) 0.095(17) -0.174(18) -0.029(9)
O21 0.035(3) 0.054(4) 0.030(4) 0.000 -0.007(3) 0.000
C21 0.049(7) 0.080(9) 0.063(8) 0.000 -0.006(6) 0.000
O22 0.066(5) 0.087(6) 0.059(5) 0.000 -0.017(4) 0.000
C22 0.049(7) 0.096(10) 0.055(7) 0.000 -0.015(5) 0.000
C24 0.088(11) 0.19(2) 0.070(10) 0.000 -0.044(9) 0.000
C25 0.049(5) 0.098(8) 0.096(8) 0.008(6) -0.018(5) -0.020(5)
O31 0.043(3) 0.055(3) 0.046(3) -0.017(2) -0.006(2) -0.002(2)
C31 0.053(5) 0.039(4) 0.034(4) -0.008(3) -0.014(3) 0.003(3)
O32 0.043(3) 0.057(3) 0.045(3) -0.015(2) -0.007(2) 0.002(2)
C32 0.057(5) 0.051(5) 0.043(4) -0.010(3) -0.011(3) 0.003(3)
C33 0.112(9) 0.159(14) 0.121(11) -0.104(9) -0.066(9) 0.038(8)
C34 0.251(17) 0.066(7) 0.118(11) -0.050(7) -0.093(13) 0.031(9)
C35 0.177(14) 0.200(16) 0.051(7) -0.046(8) 0.015(8) -0.073(11)
O41 0.050(3) 0.054(3) 0.043(3) 0.010(2) -0.004(2) 0.000(2)
C41 0.054(5) 0.047(4) 0.049(5) 0.009(4) -0.003(4) -0.001(4)
O42 0.065(4) 0.080(4) 0.084(4) 0.043(3) -0.005(3) -0.007(3)
C42 0.065(5) 0.054(5) 0.051(5) 0.019(4) -0.007(4) -0.001(4)
C43 0.151(13) 0.089(10) 0.100(9) -0.009(7) -0.053(10) 0.021(8)
C44 0.139(10) 0.055(6) 0.126(10) 0.035(6) -0.062(8) -0.002(6)
C45 0.095(9) 0.172(14) 0.134(12) 0.081(11) -0.006(8) 0.055(9)
O51 0.046(3) 0.064(3) 0.046(3) 0.014(2) -0.008(2) -0.015(2)
C51 0.044(4) 0.040(4) 0.052(5) 0.006(3) 0.005(4) -0.001(3)
O52 0.040(3) 0.060(3) 0.042(3) 0.013(2) -0.007(2) -0.009(2)
C52 0.054(5) 0.083(6) 0.083(6) 0.032(5) -0.005(4) -0.017(4)
C53 0.083(9) 0.280(19) 0.191(15) 0.181(15) -0.033(8) -0.087(11)
C54 0.076(9) 0.24(2) 0.29(2) 0.164(19) 0.069(11) 0.035(10)
C55 0.169(15) 0.213(17) 0.164(16) -0.012(14) 0.013(11) -0.151(14)
O61 0.046(3) 0.041(3) 0.043(3) -0.004(2) -0.004(2) 0.008(2)
C61 0.042(4) 0.051(5) 0.054(5) 0.002(4) 0.001(4) 0.000(3)
O62 0.062(4) 0.066(4) 0.065(4) -0.024(3) -0.014(3) 0.022(3)
C62 0.043(4) 0.054(5) 0.078(6) -0.002(4) -0.001(4) 0.013(4)
C63 0.120(9) 0.134(11) 0.127(10) -0.047(8) -0.076(8) 0.083(8)
C64 0.048(7) 0.199(19) 0.31(2) 0.160(15) 0.041(10) 0.030(8)
C65 0.111(9) 0.077(7) 0.149(12) -0.036(7) -0.047(8) 0.054(6)
O71 0.097(4) 0.046(3) 0.033(3) -0.001(2) 0.009(3) 0.002(3)
C71 0.060(7) 0.070(8) 0.025(5) 0.000 -0.001(5) 0.000
C72 0.117(11) 0.067(9) 0.045(7) 0.000 0.020(7) 0.000
C74 0.172(18) 0.20(2) 0.031(8) 0.000 -0.027(10) 0.000
C75 0.252(19) 0.183(17) 0.071(9) -0.025(8) 0.083(12) -0.100(14)
O81 0.059(3) 0.047(3) 0.051(3) 0.002(2) 0.019(2) 0.004(2)
C84 0.157(14) 0.134(11) 0.069(7) -0.042(7) 0.052(8) -0.040(8)
C82 0.059(7) 0.056(7) 0.044(6) 0.000 0.016(5) 0.000
C81 0.031(5) 0.058(7) 0.040(6) 0.000 0.006(4) 0.000
C85 0.046(8) 0.174(18) 0.100(12) 0.000 0.019(8) 0.000

loop_
_atom_type_symbol
_atom_type_description
_atom_type_scat_dispersion_real
_atom_type_scat_dispersion_imag
_atom_type_scat_source
C C 0.0033 0.0016 'International Tables Vol C Tables 4.2.6.8 and 6.1.1.4'
H H 0.0000 0.0000 'International Tables Vol C Tables 4.2.6.8 and 6.1.1.4'
O O 0.0106 0.0060 'International Tables Vol C Tables 4.2.6.8 and 6.1.1.4'
Ni Ni 0.3393 1.1124 'International Tables Vol C Tables 4.2.6.8 and 6.1.1.4'

loop_
_geom_angle_atom_site_label_1
_geom_angle_atom_site_label_2
_geom_angle_atom_site_label_3
_geom_angle
_geom_angle_site_symmetry_1
_geom_angle_site_symmetry_3
O81 Ni1 O3 173.06(18) . .
O81 Ni1 O32 83.8(2) . .
O3 Ni1 O32 89.90(18) . .
O81 Ni1 O61 85.30(19) . .
O3 Ni1 O61 91.68(17) . .
O32 Ni1 O61 88.56(18) . .
O81 Ni1 O2 97.7(2) . .
O3 Ni1 O2 85.88(19) . .
O32 Ni1 O2 97.21(18) . .
O61 Ni1 O2 173.72(19) . .
O81 Ni1 O12 94.2(2) . .
O3 Ni1 O12 92.2(2) . .
O32 Ni1 O12 177.06(19) . .
O61 Ni1 O12 93.41(18) . .
O2 Ni1 O12 80.92(18) . .
O81 Ni1 Ni2 136.53(15) . .
O3 Ni1 Ni2 43.74(11) . .
O32 Ni1 Ni2 77.19(13) . .
O61 Ni1 Ni2 132.10(13) . .
O2 Ni1 Ni2 47.74(12) . .
O12 Ni1 Ni2 103.00(16) . .
O31 Ni2 O51 89.5(2) . .
O31 Ni2 O3 97.48(18) . .
O51 Ni2 O3 101.15(18) . .
O31 Ni2 O21 94.56(19) . .
O51 Ni2 O21 92.1(2) . .
O3 Ni2 O21 162.14(16) . .
O31 Ni2 O2 95.62(19) . .
O51 Ni2 O2 172.49(17) . .
O3 Ni2 O2 83.65(17) . .
O21 Ni2 O2 82.09(18) . .
O31 Ni2 O1 178.92(19) . .
O51 Ni2 O1 89.42(19) . .
O3 Ni2 O1 82.91(17) . .
O21 Ni2 O1 85.29(17) . .
O2 Ni2 O1 85.42(18) . .
O31 Ni2 Ni2 128.66(14) . 4_565
O51 Ni2 Ni2 120.80(15) . 4_565
O3 Ni2 Ni2 113.52(12) . 4_565
O21 Ni2 Ni2 48.74(10) . 4_565
O2 Ni2 Ni2 51.70(9) . 4_565
O1 Ni2 Ni2 51.89(9) . 4_565
O31 Ni2 Ni1 81.96(13) . .
O51 Ni2 Ni1 140.97(14) . .
O3 Ni2 Ni1 43.36(11) . .
O21 Ni2 Ni1 126.42(15) . .
O2 Ni2 Ni1 45.67(10) . .
O1 Ni2 Ni1 98.99(15) . .
Ni2 Ni2 Ni1 93.26(2) 4_565 .
O31 Ni2 Ni3 134.28(14) . .
O51 Ni2 Ni3 81.22(13) . .
O3 Ni2 Ni3 42.31(11) . .
O21 Ni2 Ni3 130.21(15) . .
O2 Ni2 Ni3 98.92(15) . .
O1 Ni2 Ni3 45.68(10) . .
Ni2 Ni2 Ni3 93.38(2) 4_565 .
Ni1 Ni2 Ni3 78.08(3) . .
O71 Ni3 O3 172.93(19) . .
O71 Ni3 O52 83.2(2) . .
O3 Ni3 O52 90.59(18) . .
O71 Ni3 O41 85.2(2) . .
O3 Ni3 O41 91.21(17) . .
O52 Ni3 O41 88.37(18) . .
O71 Ni3 O1 98.6(2) . .
O3 Ni3 O1 85.37(18) . .
O52 Ni3 O1 95.14(18) . .
O41 Ni3 O1 175.1(2) . .
O71 Ni3 O11 93.5(2) . .
O3 Ni3 O11 92.9(2) . .
O52 Ni3 O11 174.55(19) . .
O41 Ni3 O11 95.77(19) . .
O1 Ni3 O11 80.94(18) . .
O71 Ni3 Ni2 137.45(16) . .
O3 Ni3 Ni2 43.19(12) . .
O52 Ni3 Ni2 76.80(13) . .
O41 Ni3 Ni2 130.61(13) . .
O1 Ni3 Ni2 47.49(12) . .
O11 Ni3 Ni2 102.95(16) . .
Ni3 O1 Ni3 91.8(2) . 4_565
Ni3 O1 Ni2 146.2(3) . 4_565
Ni3 O1 Ni2 86.84(9) 4_565 4_565
Ni3 O1 Ni2 86.84(9) . .
Ni3 O1 Ni2 146.2(3) 4_565 .
Ni2 O1 Ni2 76.21(18) 4_565 .
Ni1 O2 Ni1 92.2(2) . 4_565
Ni1 O2 Ni2 146.5(3) . 4_565
Ni1 O2 Ni2 86.59(9) 4_565 4_565
Ni1 O2 Ni2 86.60(9) . .
Ni1 O2 Ni2 146.5(3) 4_565 .
Ni2 O2 Ni2 76.59(18) 4_565 .
Ni3 O3 Ni1 135.2(2) . .
Ni3 O3 Ni2 94.50(17) . .
Ni1 O3 Ni2 92.90(16) . .
C11 O11 Ni3 125.8(3) . .
C11 O11 Ni3 125.8(3) . 4_565
Ni3 O11 Ni3 90.9(2) . 4_565
C11 O12 Ni1 126.6(3) . .
C11 O12 Ni1 126.6(3) . 4_565
Ni1 O12 Ni1 90.4(2) . 4_565
O11 C11 O12 123.0(9) . .
O11 C11 C12 118.4(10) . .
O12 C11 C12 118.6(10) . .
C14 C12 C14 124(2) 4_565 .
C14 C12 C11 109.2(8) 4_565 .
C14 C12 C11 109.2(8) . .
C14 C12 C13 103.8(15) 4_565 .
C14 C12 C13 103.8(15) . .
C11 C12 C13 105.1(12) . .
C21 O21 Ni2 117.6(4) . 4_565
C21 O21 Ni2 117.6(4) . .
Ni2 O21 Ni2 82.5(2) 4_565 .
O22 C21 O21 122.6(9) . .
O22 C21 C22 122.5(11) . .
O21 C21 C22 115.0(10) . .
C21 C22 C25 107.8(6) . .
C21 C22 C25 107.8(6) . 4_565
C25 C22 C25 112.0(12) . 4_565
C21 C22 C24 110.8(11) . .
C25 C22 C24 109.2(7) . .
C25 C22 C24 109.2(7) 4_565 .
C31 O31 Ni2 127.4(4) . .
O31 C31 O32 122.6(6) . .
O31 C31 C32 118.7(6) . .
O32 C31 C32 118.7(6) . .
C31 O32 Ni1 129.5(4) . .
C33 C32 C34 113.9(11) . .
C33 C32 C31 110.1(6) . .
C34 C32 C31 107.3(7) . .
C33 C32 C35 109.0(11) . .
C34 C32 C35 108.9(12) . .
C31 C32 C35 107.5(7) . .
C41 O41 Ni3 128.1(5) . .
O41 C41 O42 122.7(7) . .
O41 C41 C42 122.9(7) . .
O42 C41 C42 114.4(6) . .
C43 C42 C41 106.5(7) . .
C43 C42 C45 110.1(11) . .
C41 C42 C45 109.2(7) . .
C43 C42 C44 111.8(9) . .
C41 C42 C44 111.1(7) . .
C45 C42 C44 108.2(10) . .
C51 O51 Ni2 126.1(4) . .
O51 C51 O52 124.9(6) . .
O51 C51 C52 116.5(6) . .
O52 C51 C52 118.6(6) . .
C51 O52 Ni3 127.4(4) . .
C53 C52 C51 113.0(7) . .
C53 C52 C55 115.4(13) . .
C51 C52 C55 108.1(9) . .
C53 C52 C54 106.5(12) . .
C51 C52 C54 107.1(8) . .
C55 C52 C54 106.1(12) . .
C61 O61 Ni1 126.5(5) . .
O61 C61 O62 124.1(6) . .
O61 C61 C62 122.2(7) . .
O62 C61 C62 113.7(7) . .
C64 C62 C63 113.2(12) . .
C64 C62 C65 112.2(12) . .
C63 C62 C65 106.6(9) . .
C64 C62 C61 105.7(8) . .
C63 C62 C61 108.2(7) . .
C65 C62 C61 110.9(7) . .
C71 O71 Ni3 129.1(5) . .
O71 C71 O71 125.3(9) . 4_565
O71 C71 C72 117.3(5) . .
O71 C71 C72 117.3(5) 4_565 .
C75 C72 C75 113(2) 4_565 .
C75 C72 C71 110.3(8) 4_565 .
C75 C72 C71 110.3(8) . .
C75 C72 C74 108.9(12) 4_565 .
C75 C72 C74 108.9(12) . .
C71 C72 C74 105.4(12) . .
C81 O81 Ni1 129.6(5) . .
C85 C82 C84 108.1(9) . .
C85 C82 C84 108.1(9) . 4_565
C84 C82 C84 112.0(15) . 4_565
C85 C82 C81 107.6(10) . .
C84 C82 C81 110.4(6) . .
C84 C82 C81 110.4(6) 4_565 .
O81 C81 O81 124.7(9) . 4_565
O81 C81 C82 117.7(5) . .
O81 C81 C82 117.7(5) 4_565 .

loop_
_geom_bond_atom_site_label_1
_geom_bond_atom_site_label_2
_geom_bond_distance
_geom_bond_site_symmetry_2
Ni1 O81 1.979(5) .
Ni1 O3 2.020(4) .
Ni1 O32 2.058(4) .
Ni1 O61 2.099(4) .
Ni1 O2 2.105(4) .
Ni1 O12 2.138(4) .
Ni1 Ni2 2.9383(12) .
Ni2 O31 2.004(4) .
Ni2 O51 2.002(4) .
Ni2 O3 2.034(4) .
Ni2 O21 2.047(4) .
Ni2 O2 2.178(4) .
Ni2 O1 2.187(4) .
Ni2 Ni2 2.6998(16) 4_565
Ni2 Ni3 2.9629(12) .
Ni3 O71 1.990(5) .
Ni3 O3 2.001(4) .
Ni3 O52 2.061(4) .
Ni3 O41 2.120(5) .
Ni3 O1 2.123(4) .
Ni3 O11 2.139(5) .
O1 Ni3 2.123(4) 4_565
O1 Ni2 2.187(4) 4_565
O2 Ni1 2.106(4) 4_565
O2 Ni2 2.178(4) 4_565
O11 C11 1.304(12) .
O11 Ni3 2.139(5) 4_565
O12 C11 1.286(12) .
O12 Ni1 2.138(4) 4_565
C11 C12 1.526(14) .
C12 C14 1.402(15) 4_565
C12 C14 1.402(15) .
C12 C13 1.67(2) .
O21 C21 1.340(13) .
O21 Ni2 2.047(4) 4_565
C21 O22 1.298(13) .
C21 C22 1.493(15) .
C22 C25 1.528(11) .
C22 C25 1.528(11) 4_565
C22 C24 1.556(17) .
O31 C31 1.244(8) .
C31 O32 1.279(8) .
C31 C32 1.519(9) .
C32 C33 1.490(12) .
C32 C34 1.496(13) .
C32 C35 1.565(13) .
O41 C41 1.223(8) .
C41 O42 1.321(8) .
C41 C42 1.522(10) .
C42 C43 1.502(13) .
C42 C45 1.496(13) .
C42 C44 1.520(12) .
O51 C51 1.242(8) .
C51 O52 1.270(8) .
C51 C52 1.537(10) .
C52 C53 1.498(13) .
C52 C55 1.526(16) .
C52 C54 1.558(16) .
O61 C61 1.229(8) .
C61 O62 1.312(8) .
C61 C62 1.538(10) .
C62 C64 1.462(13) .
C62 C63 1.515(13) .
C62 C65 1.520(12) .
O71 C71 1.257(6) .
C71 O71 1.257(6) 4_565
C71 C72 1.533(15) .
C72 C75 1.469(14) 4_565
C72 C75 1.469(14) .
C72 C74 1.55(2) .
O81 C81 1.245(6) .
C84 C82 1.540(12) .
C82 C85 1.481(16) .
C82 C84 1.540(12) 4_565
C82 C81 1.548(13) .
C81 O81 1.245(6) 4_565
